data_2224893
loop_
_publ_author_name
'Han, Jia-Jun'
'Zhang, Tian-Yun'
'Geng, Lin'

_publ_section_title <i>catena</i>-Poly[[(4-aminobenzoato)aquasilver(I)]-\m-hexamethylenetetramine]
_journal_coeditor_code CI2988
_journal_issue 2
_journal_name_full 'Acta Crystallographica Section E'
_journal_page_first m111
_journal_paper_doi 10.1107/S1600536809055044
_journal_volume 66
_journal_year 2010
_chemical_formula_iupac '[Ag (C7 H6 N O2) (C6 H12 N4) (H2 O)]'
_chemical_formula_moiety 'C13 H20 Ag N5 O3'
_chemical_formula_sum 'C13 H20 Ag N5 O3'
_chemical_formula_weight 402.21
_chemical_name_systematic <i>catena</i>-Poly[[(4-aminobenzoato)aquasilver(I)]-\m-hexamethylenetetramine]
_space_group_IT_number 62
_symmetry_cell_setting orthorhombic
_symmetry_space_group_name_Hall '-P 2ac 2n'
_symmetry_space_group_name_H-M 'P n m a'
_atom_sites_solution_hydrogens geom
_atom_sites_solution_primary direct
_atom_sites_solution_secondary difmap
_audit_creation_method SHELXL-97
_cell_angle_alpha 90.00
_cell_angle_beta 90.00
_cell_angle_gamma 90.00
_cell_formula_units_Z 4
_cell_length_a 19.8107(11)
_cell_length_b 6.4877(3)
_cell_length_c 11.3257(6)
_cell_measurement_reflns_used 1557
_cell_measurement_temperature 293(2)
_cell_measurement_theta_max 26.04
_cell_measurement_theta_min 3.01
_cell_volume 1455.65(13)
_computing_cell_refinement 'SAINT (Bruker, 1998)'
_computing_data_collection 'SMART (Bruker, 1998)'
_computing_data_reduction 'SAINT (Bruker, 1998)'
_computing_molecular_graphics 'SHELXTL (Sheldrick, 2008)'
_computing_publication_material 'SHELXTL (Sheldrick, 2008)'
_computing_structure_refinement 'SHELXL97 (Sheldrick, 2008)'
_computing_structure_solution 'SHELXS97 (Sheldrick, 2008)'
_diffrn_ambient_temperature 293(2)
_diffrn_measured_fraction_theta_full 0.997
_diffrn_measured_fraction_theta_max 0.997
_diffrn_measurement_device_type 'Bruker APEX CCD area-detector'
_diffrn_measurement_method '\f and \w scans'
_diffrn_radiation_monochromator graphite
_diffrn_radiation_source 'fine-focus sealed tube'
_diffrn_radiation_type MoK\a
_diffrn_radiation_wavelength 0.71073
_diffrn_reflns_av_R_equivalents 0.0286
_diffrn_reflns_av_sigmaI/netI 0.0213
_diffrn_reflns_limit_h_max 23
_diffrn_reflns_limit_h_min -24
_diffrn_reflns_limit_k_max 7
_diffrn_reflns_limit_k_min -7
_diffrn_reflns_limit_l_max 9
_diffrn_reflns_limit_l_min -13
_diffrn_reflns_number 7757
_diffrn_reflns_theta_full 26.04
_diffrn_reflns_theta_max 26.04
_diffrn_reflns_theta_min 2.06
_diffrn_standards_number 0
_exptl_absorpt_coefficient_mu 1.406
_exptl_absorpt_correction_T_max 0.87
_exptl_absorpt_correction_T_min 0.66
_exptl_absorpt_correction_type multi-scan
_exptl_absorpt_process_details '(SADABS; Sheldrick, 1996)'
_exptl_crystal_colour colourless
_exptl_crystal_density_diffrn 1.835
_exptl_crystal_density_method 'not measured'
_exptl_crystal_description Block
_exptl_crystal_F_000 816
_exptl_crystal_size_max 0.31
_exptl_crystal_size_mid 0.27
_exptl_crystal_size_min 0.22
_refine_diff_density_max 0.372
_refine_diff_density_min -0.260
_refine_ls_extinction_method none
_refine_ls_goodness_of_fit_ref 1.082
_refine_ls_hydrogen_treatment mixed
_refine_ls_matrix_type full
_refine_ls_number_parameters 123
_refine_ls_number_reflns 1557
_refine_ls_number_restraints 0
_refine_ls_restrained_S_all 1.082
_refine_ls_R_factor_all 0.0241
_refine_ls_R_factor_gt 0.0194
_refine_ls_shift/su_max 0.001
_refine_ls_shift/su_mean 0.000
_refine_ls_structure_factor_coef Fsqd
_refine_ls_weighting_details 'calc w=1/[\s^2^(Fo^2^)+(0.0211P)^2^+0.5726P] where P=(Fo^2^+2Fc^2^)/3'
_refine_ls_weighting_scheme calc
_refine_ls_wR_factor_gt 0.0458
_refine_ls_wR_factor_ref 0.0475
_reflns_number_gt 1373
_reflns_number_total 1557
_reflns_threshold_expression I>2\s(I)
_cod_data_source_file ci2988.cif
_cod_data_source_block I
_cod_depositor_comments
;
The following automatic conversions were performed:
'_symmetry_cell_setting' value 'Orthorhombic' changed to 'orthorhombic'
according to '/home/saulius/struct/CIF-dictionaries/cif_core.dic'
dictionary named 'cif_core.dic' version 2.4.1 from 2010-06-29.

Automatic conversion script
Id: cif_fix_enum 1527 2010-12-29 10:47:43Z saulius 

The following automatic conversions were performed:

'_symmetry_cell_setting' value 'Orthorhombic' changed to
'orthorhombic' according to
/home/saulius/struct/CIF-dictionaries/cif_core.dic dictionary named
'cif_core.dic' version 2.4.1 from 2010-06-29.

Automatic conversion script
Id: cif_fix_values 1715 2011-07-08 13:25:40Z adriana 
;
_cod_database_code 2224893
_cod_database_fobs_code 2224893

loop_
_symmetry_equiv_pos_as_xyz
'x, y, z'
'-x+1/2, -y, z+1/2'
'x+1/2, -y+1/2, -z+1/2'
'-x, y+1/2, -z'
'-x, -y, -z'
'x-1/2, y, -z-1/2'
'-x-1/2, y-1/2, z-1/2'
'x, -y-1/2, z'

loop_
_atom_site_type_symbol
_atom_site_label
_atom_site_fract_x
_atom_site_fract_y
_atom_site_fract_z
_atom_site_U_iso_or_equiv
_atom_site_adp_type
_atom_site_calc_flag
_atom_site_refinement_flags
_atom_site_occupancy
_atom_site_disorder_assembly
_atom_site_disorder_group
Ag Ag1 0.425226(10) 0.2500 0.638361(18) 0.02218(9) Uani d S 1 . .
O O1W 0.54862(12) 0.2500 0.6362(2) 0.0324(5) Uani d S 1 . .
H H1W1 0.5643(11) 0.352(4) 0.606(2) 0.036(7) Uiso d . 1 . .
O O1 0.38093(7) 0.4203(2) 0.45173(12) 0.0306(4) Uani d . 1 . .
N N1 0.42059(7) 0.5604(3) 0.75114(14) 0.0198(4) Uani d . 1 . .
N N2 0.23019(13) 0.2500 -0.0371(2) 0.0261(6) Uani d S 1 . .
H H2A 0.2075(11) 0.358(3) -0.0497(19) 0.033(7) Uiso d . 1 . .
N N3 0.47738(11) 0.7500 0.9101(2) 0.0186(5) Uani d S 1 . .
N N4 0.35383(11) 0.7500 0.8979(2) 0.0228(5) Uani d S 1 . .
C C1 0.26785(13) 0.2500 0.0657(2) 0.0182(6) Uani d S 1 . .
C C2 0.28812(9) 0.4347(3) 0.11800(16) 0.0206(4) Uani d . 1 . .
H H2 0.2781 0.5594 0.0814 0.025 Uiso calc R 1 . .
C C3 0.32294(9) 0.4339(3) 0.22365(16) 0.0196(4) Uani d . 1 . .
H H3 0.3357 0.5585 0.2576 0.024 Uiso calc R 1 . .
C C4 0.33924(13) 0.2500 0.2803(2) 0.0178(6) Uani d S 1 . .
C C5 0.36952(13) 0.2500 0.4018(2) 0.0222(6) Uani d S 1 . .
C C6 0.35759(9) 0.5670(3) 0.82288(17) 0.0235(5) Uani d . 1 . .
H H6A 0.3189 0.5649 0.7704 0.028 Uiso calc R 1 . .
H H6B 0.3554 0.4448 0.8721 0.028 Uiso calc R 1 . .
C C7 0.47854(9) 0.5664(3) 0.83436(16) 0.0214(4) Uani d . 1 . .
H H7A 0.4776 0.4440 0.8836 0.026 Uiso calc R 1 . .
H H7B 0.5203 0.5647 0.7897 0.026 Uiso calc R 1 . .
C C8 0.41317(12) 0.7500 0.9761(2) 0.0223(6) Uani d S 1 . .
H H8A 0.4115 0.6292 1.0264 0.027 Uiso calc PR 0.50 . .
H H8B 0.4115 0.8708 1.0264 0.027 Uiso calc PR 0.50 . .
C C9 0.42303(13) 0.7500 0.6783(2) 0.0200(6) Uani d S 1 . .
H H9A 0.4642 0.7500 0.6321 0.024 Uiso calc SR 1 . .
H H9B 0.3852 0.7500 0.6240 0.024 Uiso calc SR 1 . .

loop_
_atom_site_aniso_label
_atom_site_aniso_U_11
_atom_site_aniso_U_22
_atom_site_aniso_U_33
_atom_site_aniso_U_12
_atom_site_aniso_U_13
_atom_site_aniso_U_23
Ag1 0.02328(13) 0.02679(14) 0.01649(13) 0.000 -0.00302(9) 0.000
O1W 0.0240(12) 0.0378(15) 0.0352(14) 0.000 0.0073(10) 0.000
O1 0.0353(8) 0.0378(9) 0.0187(7) -0.0053(8) -0.0049(6) -0.0054(7)
N1 0.0170(8) 0.0292(10) 0.0130(8) -0.0014(7) -0.0024(6) 0.0004(7)
N2 0.0244(14) 0.0349(17) 0.0189(13) 0.000 -0.0072(11) 0.000
N3 0.0137(11) 0.0288(14) 0.0134(11) 0.000 0.0003(9) 0.000
N4 0.0140(11) 0.0378(15) 0.0165(12) 0.000 -0.0014(9) 0.000
C1 0.0126(12) 0.0283(15) 0.0137(14) 0.000 0.0039(11) 0.000
C2 0.0208(10) 0.0229(11) 0.0179(10) 0.0016(8) 0.0010(8) 0.0035(8)
C3 0.0200(10) 0.0210(11) 0.0179(10) -0.0011(8) 0.0041(8) -0.0020(8)
C4 0.0112(12) 0.0279(16) 0.0143(13) 0.000 0.0024(10) 0.000
C5 0.0145(13) 0.0355(18) 0.0168(14) 0.000 0.0022(11) 0.000
C6 0.0159(9) 0.0355(13) 0.0192(10) -0.0040(9) -0.0024(8) 0.0019(9)
C7 0.0167(10) 0.0308(12) 0.0167(10) 0.0015(9) -0.0025(8) 0.0019(8)
C8 0.0152(14) 0.0377(18) 0.0139(14) 0.000 -0.0018(11) 0.000
C9 0.0168(13) 0.0301(17) 0.0132(13) 0.000 -0.0041(11) 0.000

loop_
_atom_type_symbol
_atom_type_description
_atom_type_scat_dispersion_real
_atom_type_scat_dispersion_imag
_atom_type_scat_source
C C 0.0033 0.0016 'International Tables Vol C Tables 4.2.6.8 and 6.1.1.4'
H H 0.0000 0.0000 'International Tables Vol C Tables 4.2.6.8 and 6.1.1.4'
Ag Ag -0.8971 1.1015 'International Tables Vol C Tables 4.2.6.8 and 6.1.1.4'
N N 0.0061 0.0033 'International Tables Vol C Tables 4.2.6.8 and 6.1.1.4'
O O 0.0106 0.0060 'International Tables Vol C Tables 4.2.6.8 and 6.1.1.4'

loop_
_geom_angle_atom_site_label_1
_geom_angle_atom_site_label_2
_geom_angle_atom_site_label_3
_geom_angle_site_symmetry_1
_geom_angle_site_symmetry_3
_geom_angle
_geom_angle_publ_flag
N1 Ag1 N1 . 8_565 115.09(8) ?
N1 Ag1 O1W . . 92.52(5) ?
N1 Ag1 O1W 8_565 . 92.52(5) ?
N1 Ag1 O1 . . 93.74(5) ?
N1 Ag1 O1 8_565 . 143.00(5) ?
O1W Ag1 O1 . . 109.69(6) ?
N1 Ag1 O1 . 8_565 143.00(5) ?
N1 Ag1 O1 8_565 8_565 93.74(5) ?
O1W Ag1 O1 . 8_565 109.69(6) ?
O1 Ag1 O1 . 8_565 51.53(7) ?
Ag1 O1W H1W1 . . 112.9(17) ?
C5 O1 Ag1 . . 93.12(14) ?
C9 N1 C7 . . 107.80(16) ?
C9 N1 C6 . . 107.87(17) ?
C7 N1 C6 . . 107.49(15) ?
C9 N1 Ag1 . . 113.67(12) ?
C7 N1 Ag1 . . 109.39(12) ?
C6 N1 Ag1 . . 110.39(12) ?
C1 N2 H2A . . 115.4(16) ?
C7 N3 C7 . 8_575 108.4(2) ?
C7 N3 C8 . . 108.02(14) ?
C7 N3 C8 8_575 . 108.02(14) ?
C6 N4 C6 . 8_575 108.6(2) ?
C6 N4 C8 . . 107.99(14) ?
C6 N4 C8 8_575 . 107.99(14) ?
N2 C1 C2 . . 120.83(12) ?
N2 C1 C2 . 8_565 120.83(12) ?
C2 C1 C2 . 8_565 118.3(2) ?
C3 C2 C1 . . 120.53(19) ?
C3 C2 H2 . . 119.7 ?
C1 C2 H2 . . 119.7 ?
C2 C3 C4 . . 121.23(19) ?
C2 C3 H3 . . 119.4 ?
C4 C3 H3 . . 119.4 ?
C3 C4 C3 8_565 . 117.9(2) ?
C3 C4 C5 8_565 . 121.01(12) ?
C3 C4 C5 . . 121.01(12) ?
O1 C5 O1 8_565 . 122.2(3) ?
O1 C5 C4 8_565 . 118.87(13) ?
O1 C5 C4 . . 118.87(13) ?
N4 C6 N1 . . 112.52(17) ?
N4 C6 H6A . . 109.1 ?
N1 C6 H6A . . 109.1 ?
N4 C6 H6B . . 109.1 ?
N1 C6 H6B . . 109.1 ?
H6A C6 H6B . . 107.8 ?
N3 C7 N1 . . 112.34(17) ?
N3 C7 H7A . . 109.1 ?
N1 C7 H7A . . 109.1 ?
N3 C7 H7B . . 109.1 ?
N1 C7 H7B . . 109.1 ?
H7A C7 H7B . . 107.9 ?
N4 C8 N3 . . 112.6(2) ?
N4 C8 H8A . . 109.1 ?
N3 C8 H8A . . 109.1 ?
N4 C8 H8B . . 109.1 ?
N3 C8 H8B . . 109.1 ?
H8A C8 H8B . . 107.8 ?
N1 C9 N1 8_575 . 112.3(2) ?
N1 C9 H9A 8_575 . 109.2 ?
N1 C9 H9A . . 109.2 ?
N1 C9 H9B 8_575 . 109.2 ?
N1 C9 H9B . . 109.2 ?
H9A C9 H9B . . 107.9 ?

loop_
_geom_bond_atom_site_label_1
_geom_bond_atom_site_label_2
_geom_bond_site_symmetry_2
_geom_bond_distance
_geom_bond_publ_flag
Ag1 N1 . 2.3862(17) y
Ag1 N1 8_565 2.3862(17) ?
Ag1 O1W . 2.445(2) y
Ag1 O1 . 2.5413(14) y
Ag1 O1 8_565 2.5413(14) ?
O1W H1W1 . 0.81(2) ?
O1 C5 . 1.2615(19) ?
N1 C9 . 1.482(2) ?
N1 C7 . 1.486(2) ?
N1 C6 . 1.490(2) ?
N2 C1 . 1.383(4) ?
N2 H2A . 0.84(2) ?
N3 C7 . 1.468(2) ?
N3 C7 8_575 1.468(2) ?
N3 C8 . 1.475(3) ?
N4 C6 . 1.462(2) ?
N4 C6 8_575 1.462(2) ?
N4 C8 . 1.472(3) ?
C1 C2 . 1.396(2) ?
C1 C2 8_565 1.396(2) ?
C2 C3 . 1.381(3) ?
C2 H2 . 0.93 ?
C3 C4 . 1.393(2) ?
C3 H3 . 0.93 ?
C4 C3 8_565 1.393(2) ?
C4 C5 . 1.500(4) ?
C5 O1 8_565 1.2615(19) ?
C6 H6A . 0.97 ?
C6 H6B . 0.97 ?
C7 H7A . 0.97 ?
C7 H7B . 0.97 ?
C8 H8A . 0.97 ?
C8 H8B . 0.97 ?
C9 N1 8_575 1.482(2) ?
C9 H9A . 0.97 ?
C9 H9B . 0.97 ?

loop_
_geom_hbond_atom_site_label_D
_geom_hbond_atom_site_label_H
_geom_hbond_atom_site_label_A
_geom_hbond_site_symmetry_A
_geom_hbond_distance_DH
_geom_hbond_distance_HA
_geom_hbond_distance_DA
_geom_hbond_angle_DHA
O1W H1W1 O1 5_666 0.81(2) 1.95(2) 2.742(2) 168(2)
N2 H2A O1 2_564 0.84(2) 2.27(2) 3.072(2) 159(2)

loop_
_geom_torsion_atom_site_label_1
_geom_torsion_atom_site_label_2
_geom_torsion_atom_site_label_3
_geom_torsion_atom_site_label_4
_geom_torsion_site_symmetry_1
_geom_torsion_site_symmetry_2
_geom_torsion_site_symmetry_3
_geom_torsion_site_symmetry_4
_geom_torsion
_geom_torsion_publ_flag
N1 Ag1 O1 C5 . . . . -166.41(14) ?
N1 Ag1 O1 C5 8_565 . . . -23.97(18) ?
O1W Ag1 O1 C5 . . . . 99.57(14) ?
O1 Ag1 O1 C5 8_565 . . . -0.38(15) ?
N1 Ag1 N1 C9 8_565 . . . -179.54(11) ?
O1W Ag1 N1 C9 . . . . 86.50(15) ?
O1 Ag1 N1 C9 . . . . -23.43(14) ?
O1 Ag1 N1 C9 8_565 . . . -41.73(17) ?
N1 Ag1 N1 C7 8_565 . . . 59.91(14) ?
O1W Ag1 N1 C7 . . . . -34.05(13) ?
O1 Ag1 N1 C7 . . . . -143.98(12) ?
O1 Ag1 N1 C7 8_565 . . . -162.28(10) ?
N1 Ag1 N1 C6 8_565 . . . -58.17(14) ?
O1W Ag1 N1 C6 . . . . -152.14(12) ?
O1 Ag1 N1 C6 . . . . 97.94(12) ?
O1 Ag1 N1 C6 8_565 . . . 79.64(15) ?
N2 C1 C2 C3 . . . . 176.9(2) ?
C2 C1 C2 C3 8_565 . . . -4.8(4) ?
C1 C2 C3 C4 . . . . 0.5(3) ?
C2 C3 C4 C3 . . . 8_565 3.8(4) ?
C2 C3 C4 C5 . . . . -172.5(2) ?
Ag1 O1 C5 O1 . . . 8_565 0.7(3) ?
Ag1 O1 C5 C4 . . . . 178.7(2) ?
C3 C4 C5 O1 8_565 . . 8_565 0.9(4) ?
C3 C4 C5 O1 . . . 8_565 177.1(2) ?
C3 C4 C5 O1 8_565 . . . -177.1(2) ?
C3 C4 C5 O1 . . . . -0.9(4) ?
C6 N4 C6 N1 8_575 . . . 58.4(3) ?
C8 N4 C6 N1 . . . . -58.5(2) ?
C9 N1 C6 N4 . . . . -57.9(2) ?
C7 N1 C6 N4 . . . . 58.1(2) ?
Ag1 N1 C6 N4 . . . . 177.33(13) ?
C7 N3 C7 N1 8_575 . . . -58.6(2) ?
C8 N3 C7 N1 . . . . 58.2(2) ?
C9 N1 C7 N3 . . . . 58.2(2) ?
C6 N1 C7 N3 . . . . -57.8(2) ?
Ag1 N1 C7 N3 . . . . -177.73(13) ?
C6 N4 C8 N3 . . . . 58.64(14) ?
C6 N4 C8 N3 8_575 . . . -58.64(14) ?
C7 N3 C8 N4 . . . . -58.54(13) ?
C7 N3 C8 N4 8_575 . . . 58.54(13) ?
C7 N1 C9 N1 . . . 8_575 -58.1(2) ?
C6 N1 C9 N1 . . . 8_575 57.7(2) ?
Ag1 N1 C9 N1 . . . 8_575 -179.56(11) ?
